data_7154454
loop_
_publ_author_name
'Essa, Ali H.'
'Lerrick, Reinner I.'
'\,Cift\,ci, E\,ce'
'Harrington, Ross W.'
'Waddell, Paul G.'
'Clegg, William'
'Hall, Michael J.'

_publ_section_title
;
 Grignard-mediated reduction of 2,2,2-trichloro-1-arylethanones.
;
_journal_issue 20
_journal_name_full 'Organic &amp; biomolecular chemistry'
_journal_page_first 5793
_journal_page_last 5803
_journal_paper_doi 10.1039/c5ob00541h
_journal_volume 13
_journal_year 2015
_chemical_absolute_configuration ad
_chemical_formula_moiety 'C26 H23 Cl2 N2 O7, C H Cl3'
_chemical_formula_sum 'C27 H24 Cl5 N2 O7'
_chemical_formula_weight 665.73
_chemical_name_systematic
'(1R*,3R*)-1-(4-(tert-butyl)phenyl)-2,2-dichloro-3-hydroxy-3-(4-nitrophenyl)propyl 4-nitrobenzoate '
_space_group_crystal_system monoclinic
_space_group_IT_number 7
_space_group_name_Hall 'P -2yac'
_space_group_name_H-M_alt 'P 1 n 1'
_symmetry_space_group_name_Hall 'P -2yac'
_symmetry_space_group_name_H-M 'P 1 n 1'
_atom_sites_solution_hydrogens geom
_atom_sites_solution_primary direct
_audit_creation_date 2014-07-30
_audit_creation_method
;
Olex2 1.2-alpha
(compiled 2014.07.22 svn.r2960 for OlexSys, GUI svn.r4862)
;
_audit_update_record
;
2014-08-20 deposited with the CCDC.
2015-04-16 downloaded from the CCDC.
;
_cell_angle_alpha 90
_cell_angle_beta 101.326(4)
_cell_angle_gamma 90
_cell_formula_units_Z 2
_cell_length_a 6.7051(3)
_cell_length_b 14.1443(6)
_cell_length_c 15.7774(6)
_cell_measurement_reflns_used 5996
_cell_measurement_temperature 150.0
_cell_measurement_theta_max 28.5909
_cell_measurement_theta_min 2.9955
_cell_volume 1467.17(11)
_computing_cell_refinement
;
CrysAlisPro, Agilent Technologies,
Version 1.171.34.49 (release 20-01-2011 CrysAlis171 .NET)
(compiled Jan 20 2011,15:58:25)
;
_computing_data_collection
;
CrysAlisPro, Agilent Technologies,
Version 1.171.34.49 (release 20-01-2011 CrysAlis171 .NET)
(compiled Jan 20 2011,15:58:25)
;
_computing_data_reduction
;
CrysAlisPro, Agilent Technologies,
Version 1.171.34.49 (release 20-01-2011 CrysAlis171 .NET)
(compiled Jan 20 2011,15:58:25)
;
_computing_molecular_graphics 'Olex2 (Dolomanov et al., 2009)'
_computing_publication_material 'Olex2 (Dolomanov et al., 2009)'
_computing_structure_refinement 'XL (Sheldrick, 2008)'
_computing_structure_solution 'XS (Sheldrick, 2008)'
_diffrn_ambient_temperature 150.0
_diffrn_detector_area_resol_mean 10.3968
_diffrn_measured_fraction_theta_full 0.983
_diffrn_measured_fraction_theta_max 0.843
_diffrn_measurement_details
;
  1 omega  -31.00   17.00   1.0000    7.0000
omega____ theta____ kappa____ phi______ frames
    -       -8.2632   89.0000  -39.0000 48

  2 omega  -45.00   15.00   1.0000    7.0000
omega____ theta____ kappa____ phi______ frames
    -       -8.2632   89.0000  140.0000 60

  3 omega  -39.00    7.00   1.0000    7.0000
omega____ theta____ kappa____ phi______ frames
    -        9.9819  112.0000  -16.0000 46

  4 omega  -10.00   37.00   1.0000    7.0000
omega____ theta____ kappa____ phi______ frames
    -        9.9819  -77.0000   90.0000 47

  5 omega   38.00   65.00   1.0000    7.0000
omega____ theta____ kappa____ phi______ frames
    -        9.9819   38.0000 -180.0000 27

  6 omega    4.00   42.00   1.0000    7.0000
omega____ theta____ kappa____ phi______ frames
    -        9.9819   77.0000  120.0000 38
;
_diffrn_measurement_device_type 'Xcalibur, Atlas, Gemini ultra'
_diffrn_measurement_method '\w scans'
_diffrn_orient_matrix_UB_11 -0.0206592000
_diffrn_orient_matrix_UB_12 0.0259916000
_diffrn_orient_matrix_UB_13 0.0357597000
_diffrn_orient_matrix_UB_21 -0.0853261000
_diffrn_orient_matrix_UB_22 0.0211351000
_diffrn_orient_matrix_UB_23 -0.0270671000
_diffrn_orient_matrix_UB_31 -0.0626758000
_diffrn_orient_matrix_UB_32 -0.0373364000
_diffrn_orient_matrix_UB_33 0.0095224000
_diffrn_radiation_monochromator graphite
_diffrn_radiation_type MoK\a
_diffrn_radiation_wavelength 0.71073
_diffrn_reflns_av_R_equivalents 0.0205
_diffrn_reflns_av_unetI/netI 0.0259
_diffrn_reflns_laue_measured_fraction_full 0.983
_diffrn_reflns_laue_measured_fraction_max 0.843
_diffrn_reflns_limit_h_max 8
_diffrn_reflns_limit_h_min -8
_diffrn_reflns_limit_k_max 15
_diffrn_reflns_limit_k_min -18
_diffrn_reflns_limit_l_max 20
_diffrn_reflns_limit_l_min -19
_diffrn_reflns_number 9761
_diffrn_reflns_point_group_measured_fraction_full 0.785
_diffrn_reflns_point_group_measured_fraction_max 0.648
_diffrn_reflns_theta_full 26.000
_diffrn_reflns_theta_max 28.654
_diffrn_reflns_theta_min 3.002
_diffrn_source 'Enhance (Mo) X-ray Source'
_diffrn_standards_number 0
_exptl_absorpt_coefficient_mu 0.543
_exptl_absorpt_correction_T_max 1.00000
_exptl_absorpt_correction_T_min 0.97731
_exptl_absorpt_correction_type multi-scan
_exptl_absorpt_process_details
;
CrysAlisPro, Agilent Technologies,
Version 1.171.34.49 (release 20-01-2011 CrysAlis171 .NET)
(compiled Jan 20 2011,15:58:25)
Empirical absorption correction using spherical harmonics,
 implemented in SCALE3 ABSPACK scaling algorithm.
;
_exptl_crystal_colour 'clear light colourless'
_exptl_crystal_colour_lustre clear
_exptl_crystal_colour_modifier light
_exptl_crystal_colour_primary colourless
_exptl_crystal_density_diffrn 1.507
_exptl_crystal_description block
_exptl_crystal_F_000 682
_exptl_crystal_size_max 0.4
_exptl_crystal_size_mid 0.4
_exptl_crystal_size_min 0.3
_refine_diff_density_max 0.489
_refine_diff_density_min -0.459
_refine_diff_density_rms 0.059
_refine_ls_abs_structure_details
;
 Flack x determined using 1613 quotients [(I+)-(I-)]/[(I+)+(I-)]
 (Parsons, Flack and Wagner, Acta Cryst. B69 (2013) 249-259).
;
_refine_ls_abs_structure_Flack -0.01(2)
_refine_ls_extinction_method none
_refine_ls_goodness_of_fit_ref 1.025
_refine_ls_hydrogen_treatment constr
_refine_ls_matrix_type full
_refine_ls_number_parameters 370
_refine_ls_number_reflns 4882
_refine_ls_number_restraints 311
_refine_ls_restrained_S_all 1.048
_refine_ls_R_factor_all 0.0388
_refine_ls_R_factor_gt 0.0374
_refine_ls_shift/su_max 0.000
_refine_ls_shift/su_mean 0.000
_refine_ls_structure_factor_coef Fsqd
_refine_ls_weighting_details 'w=1/[\s^2^(Fo^2^)+(0.0430P)^2^+1.3735P] where P=(Fo^2^+2Fc^2^)/3'
_refine_ls_weighting_scheme calc
_refine_ls_wR_factor_gt 0.0925
_refine_ls_wR_factor_ref 0.0938
_reflns_Friedel_coverage 0.535
_reflns_friedel_fraction_full 0.587
_reflns_friedel_fraction_max 0.453
_reflns_number_gt 4726
_reflns_number_total 4882
_reflns_threshold_expression 'I > 2\s(I)'
_cod_data_source_file c5ob00541h2.cif
_cod_data_source_block mjh83
_cod_depositor_comments 'Adding full bibliography for 7154444--7154457.cif.'
_cod_database_code 7154454
_shelxl_version_number 2014-3
_chemical_oxdiff_formula 'C19 H19 Cl2 N O4'
_shelx_space_group_comment
;
The symmetry employed for this shelxl refinement is uniquely defined
by the following loop, which should always be used as a source of
symmetry information in preference to the above space-group names.
They are only intended as comments.
;
_shelx_estimated_absorpt_t_max 0.854
_shelx_estimated_absorpt_t_min 0.812
_reflns_odcompleteness_completeness 99.74
_reflns_odcompleteness_iscentric 1
_reflns_odcompleteness_theta 24.97
_olex2_refinement_description
;
1. Fixed Uiso
 At 1.2 times of:
  All C(H) groups
 At 1.5 times of:
  All C(H,H,H) groups
2. Rigid body (RIGU) restrains
 All non-hydrogen atoms
 with sigma for 1-2 distances of 0.004 and sigma for 1-3 distances of 0.004
3.a Ternary CH refined with riding coordinates:
 C11(H11), C13(H13), C27(H27)
3.b Me refined with riding coordinates:
 C1(H1A,H1B,H1C), C2(H2A,H2B,H2C), C3(H3A,H3B,H3C)
3.c Aromatic/amide H refined with riding coordinates:
 C6(H6), C7(H7), C9(H9), C10(H10), C15(H15), C16(H16), C18(H18), C19(H19),
 C22(H22), C23(H23), C25(H25), C26(H26)
;
_olex2_submission_special_instructions 'No special instructions were received'

loop_
_space_group_symop_operation_xyz
'x, y, z'
'x+1/2, -y, z+1/2'

loop_
_atom_site_label
_atom_site_type_symbol
_atom_site_fract_x
_atom_site_fract_y
_atom_site_fract_z
_atom_site_U_iso_or_equiv
_atom_site_adp_type
_atom_site_occupancy
_atom_site_site_symmetry_order
_atom_site_calc_flag
_atom_site_refinement_flags_posn
Cl1 Cl 0.78730(13) 0.80620(6) 0.57581(6) 0.0262(2) Uani 1 1 d .
Cl2 Cl 0.36290(12) 0.79970(6) 0.49409(6) 0.0259(2) Uani 1 1 d .
N1 N 0.3821(12) 0.4954(3) 0.8051(3) 0.0750(17) Uani 1 1 d .
N2 N -0.0553(4) 0.6092(2) -0.01091(18) 0.0193(6) Uani 1 1 d .
O1 O 0.5154(11) 0.4677(4) 0.8625(3) 0.117(2) Uani 1 1 d .
O2 O 0.1966(10) 0.4875(3) 0.8049(4) 0.0998(19) Uani 1 1 d .
O4 O 0.5221(3) 0.73821(17) 0.33865(14) 0.0165(5) Uani 1 1 d .
O5 O 0.7596(4) 0.7181(2) 0.25828(18) 0.0310(7) Uani 1 1 d .
O6 O -0.2284(4) 0.6330(2) -0.00800(18) 0.0317(7) Uani 1 1 d .
O7 O -0.0089(4) 0.5647(2) -0.07049(16) 0.0273(6) Uani 1 1 d .
C1 C 0.9368(9) 1.2279(3) 0.3745(3) 0.0508(14) Uani 1 1 d .
H1A H 0.9489 1.2934 0.3558 0.076 Uiso 1 1 calc R
H1B H 0.9124 1.2273 0.4337 0.076 Uiso 1 1 calc R
H1C H 1.0630 1.1937 0.3725 0.076 Uiso 1 1 calc R
C2 C 0.5663(8) 1.2376(3) 0.3148(4) 0.0470(12) Uani 1 1 d .
H2A H 0.5872 1.3027 0.2970 0.070 Uiso 1 1 calc R
H2B H 0.4515 1.2096 0.2745 0.070 Uiso 1 1 calc R
H2C H 0.5370 1.2378 0.3732 0.070 Uiso 1 1 calc R
C3 C 0.7990(9) 1.1803(3) 0.2217(3) 0.0440(12) Uani 1 1 d .
H3A H 0.8143 1.2457 0.2035 0.066 Uiso 1 1 calc R
H3B H 0.9240 1.1451 0.2201 0.066 Uiso 1 1 calc R
H3C H 0.6846 1.1506 0.1825 0.066 Uiso 1 1 calc R
C4 C 0.7583(6) 1.1797(3) 0.3140(3) 0.0284(8) Uani 1 1 d .
C5 C 0.7349(6) 1.0772(3) 0.3412(2) 0.0232(7) Uani 1 1 d .
C6 C 0.8992(6) 1.0238(3) 0.3799(3) 0.0296(9) Uani 1 1 d .
H6 H 1.0302 1.0520 0.3919 0.035 Uiso 1 1 calc R
C7 C 0.8788(6) 0.9295(3) 0.4018(3) 0.0266(8) Uani 1 1 d .
H7 H 0.9957 0.8946 0.4282 0.032 Uiso 1 1 calc R
C8 C 0.6897(5) 0.8857(2) 0.3857(2) 0.0190(7) Uani 1 1 d .
C9 C 0.5237(6) 0.9388(3) 0.3461(3) 0.0294(9) Uani 1 1 d .
H9 H 0.3925 0.9107 0.3339 0.035 Uiso 1 1 calc R
C10 C 0.5471(6) 1.0319(3) 0.3245(3) 0.0338(10) Uani 1 1 d .
H10 H 0.4306 1.0664 0.2971 0.041 Uiso 1 1 calc R
C11 C 0.6733(5) 0.7820(2) 0.4051(2) 0.0166(7) Uani 1 1 d .
H11 H 0.8076 0.7517 0.4041 0.020 Uiso 1 1 calc R
C12 C 0.6094(5) 0.7542(2) 0.4899(2) 0.0170(7) Uani 1 1 d .
C13 C 0.6064(5) 0.6454(2) 0.5004(2) 0.0179(7) Uani 1 1 d .
H13 H 0.5084 0.6184 0.4502 0.022 Uiso 1 1 calc R
C14 C 0.5463(5) 0.6117(2) 0.5826(2) 0.0180(7) Uani 1 1 d .
C15 C 0.6916(6) 0.5982(3) 0.6577(2) 0.0250(8) Uani 1 1 d .
H15 H 0.8292 0.6149 0.6585 0.030 Uiso 1 1 calc R
C16 C 0.6390(8) 0.5611(3) 0.7308(3) 0.0372(10) Uani 1 1 d .
H16 H 0.7386 0.5517 0.7819 0.045 Uiso 1 1 calc R
C17 C 0.4396(8) 0.5381(3) 0.7281(3) 0.0387(10) Uani 1 1 d .
C18 C 0.2904(7) 0.5516(3) 0.6562(3) 0.0373(10) Uani 1 1 d .
H18 H 0.1528 0.5361 0.6567 0.045 Uiso 1 1 calc R
C19 C 0.3457(6) 0.5883(3) 0.5831(3) 0.0264(8) Uani 1 1 d .
H19 H 0.2449 0.5976 0.5323 0.032 Uiso 1 1 calc R
C20 C 0.5848(5) 0.7140(2) 0.2658(2) 0.0192(7) Uani 1 1 d .
C21 C 0.4145(5) 0.6844(3) 0.1965(2) 0.0185(7) Uani 1 1 d .
C22 C 0.2130(5) 0.6943(2) 0.2050(2) 0.0180(7) Uani 1 1 d .
H22 H 0.1817 0.7170 0.2576 0.022 Uiso 1 1 calc R
C23 C 0.0573(5) 0.6707(3) 0.1360(2) 0.0191(7) Uani 1 1 d .
H23 H -0.0813 0.6783 0.1401 0.023 Uiso 1 1 calc R
C24 C 0.1092(5) 0.6359(2) 0.0618(2) 0.0172(7) Uani 1 1 d .
C25 C 0.3075(5) 0.6242(3) 0.0519(2) 0.0222(7) Uani 1 1 d .
H25 H 0.3383 0.5994 0.0000 0.027 Uiso 1 1 calc R
C26 C 0.4594(5) 0.6499(3) 0.1204(2) 0.0230(8) Uani 1 1 d .
H26 H 0.5975 0.6437 0.1151 0.028 Uiso 1 1 calc R
Cl3 Cl 0.8031(3) 1.08710(12) 0.59194(12) 0.0710(4) Uani 1 1 d .
Cl4 Cl 0.5001(2) 1.05789(12) 0.69447(10) 0.0675(4) Uani 1 1 d .
Cl5 Cl 0.3834(3) 1.12438(12) 0.51973(10) 0.0810(6) Uani 1 1 d .
C27 C 0.5523(10) 1.0518(4) 0.5905(4) 0.0562(14) Uani 1 1 d .
H27 H 0.5349 0.9850 0.5696 0.067 Uiso 1 1 calc R
O3 O 0.8033(4) 0.61169(19) 0.49708(17) 0.0252(6) Uani 1 1 d .

loop_
_atom_site_aniso_label
_atom_site_aniso_U_11
_atom_site_aniso_U_22
_atom_site_aniso_U_33
_atom_site_aniso_U_23
_atom_site_aniso_U_13
_atom_site_aniso_U_12
Cl1 0.0369(5) 0.0222(4) 0.0159(4) -0.0032(3) -0.0036(3) -0.0048(4)
Cl2 0.0267(4) 0.0266(4) 0.0260(4) 0.0038(4) 0.0093(3) 0.0108(4)
N1 0.167(5) 0.029(2) 0.048(3) -0.016(2) 0.069(3) -0.043(3)
N2 0.0245(14) 0.0184(14) 0.0143(13) -0.0009(11) 0.0021(11) -0.0007(11)
O1 0.213(6) 0.110(4) 0.026(2) 0.009(2) 0.021(3) -0.105(4)
O2 0.173(5) 0.037(2) 0.132(4) 0.001(3) 0.134(4) -0.009(3)
O4 0.0174(11) 0.0208(12) 0.0111(10) -0.0033(9) 0.0018(8) -0.0038(9)
O5 0.0176(12) 0.0489(18) 0.0272(14) -0.0124(13) 0.0059(10) -0.0046(12)
O6 0.0200(12) 0.0471(18) 0.0258(14) -0.0082(13) -0.0008(11) 0.0034(12)
O7 0.0333(14) 0.0321(15) 0.0157(12) -0.0065(11) 0.0024(10) 0.0010(12)
C1 0.071(3) 0.024(2) 0.047(3) 0.006(2) -0.011(2) -0.017(2)
C2 0.064(3) 0.021(2) 0.059(3) 0.006(2) 0.022(3) 0.009(2)
C3 0.079(3) 0.026(2) 0.031(2) 0.0089(18) 0.020(2) -0.001(2)
C4 0.043(2) 0.0175(18) 0.0242(19) 0.0030(14) 0.0044(16) -0.0026(15)
C5 0.0364(19) 0.0177(17) 0.0156(16) 0.0000(13) 0.0052(14) -0.0018(14)
C6 0.0301(19) 0.0209(18) 0.037(2) 0.0020(16) 0.0043(16) -0.0062(14)
C7 0.0216(16) 0.0195(17) 0.036(2) 0.0013(16) -0.0008(15) -0.0016(13)
C8 0.0238(16) 0.0170(16) 0.0156(16) -0.0008(13) 0.0021(13) -0.0003(13)
C9 0.0232(17) 0.0234(19) 0.038(2) 0.0080(16) -0.0037(16) -0.0023(14)
C10 0.0307(19) 0.0252(19) 0.039(2) 0.0099(18) -0.0086(18) -0.0002(16)
C11 0.0172(14) 0.0171(16) 0.0138(15) -0.0027(12) -0.0011(12) -0.0010(12)
C12 0.0179(15) 0.0162(16) 0.0150(15) -0.0031(12) -0.0011(12) 0.0013(12)
C13 0.0225(16) 0.0170(16) 0.0144(15) -0.0022(13) 0.0038(13) 0.0025(13)
C14 0.0247(16) 0.0124(15) 0.0180(16) -0.0027(13) 0.0067(13) 0.0012(12)
C15 0.0316(18) 0.0211(18) 0.0206(17) -0.0014(15) 0.0008(14) -0.0053(15)
C16 0.071(3) 0.024(2) 0.0158(17) -0.0022(15) 0.0056(18) -0.0126(19)
C17 0.078(3) 0.017(2) 0.031(2) -0.0090(16) 0.034(2) -0.0132(19)
C18 0.048(2) 0.0178(19) 0.056(3) -0.0068(18) 0.033(2) -0.0062(17)
C19 0.0246(17) 0.0154(17) 0.041(2) -0.0039(16) 0.0109(16) -0.0006(13)
C20 0.0204(15) 0.0198(17) 0.0178(16) -0.0004(13) 0.0044(12) -0.0006(13)
C21 0.0212(15) 0.0185(17) 0.0163(16) -0.0017(12) 0.0052(12) -0.0013(12)
C22 0.0191(15) 0.0208(17) 0.0144(15) -0.0023(13) 0.0039(12) -0.0012(12)
C23 0.0174(14) 0.0231(17) 0.0174(16) -0.0012(14) 0.0049(12) -0.0003(13)
C24 0.0200(15) 0.0167(16) 0.0140(15) 0.0003(12) 0.0012(12) -0.0015(12)
C25 0.0255(16) 0.0250(18) 0.0182(17) -0.0058(14) 0.0092(13) 0.0009(14)
C26 0.0179(15) 0.029(2) 0.0231(18) -0.0067(15) 0.0069(13) -0.0020(13)
Cl3 0.0892(11) 0.0634(9) 0.0689(10) -0.0186(8) 0.0358(9) -0.0026(9)
Cl4 0.0734(9) 0.0770(10) 0.0508(8) 0.0194(7) 0.0091(7) -0.0221(8)
Cl5 0.1163(14) 0.0653(10) 0.0453(8) 0.0028(7) -0.0233(9) -0.0019(10)
C27 0.085(4) 0.034(3) 0.045(3) -0.006(2) 0.000(3) -0.007(3)
O3 0.0306(13) 0.0238(14) 0.0249(13) 0.0021(11) 0.0142(11) 0.0104(10)

loop_
_atom_type_symbol
_atom_type_description
_atom_type_scat_dispersion_real
_atom_type_scat_dispersion_imag
_atom_type_scat_source
C C 0.0033 0.0016 'International Tables Vol C Tables 4.2.6.8 and 6.1.1.4'
H H 0.0000 0.0000 'International Tables Vol C Tables 4.2.6.8 and 6.1.1.4'
N N 0.0061 0.0033 'International Tables Vol C Tables 4.2.6.8 and 6.1.1.4'
O O 0.0106 0.0060 'International Tables Vol C Tables 4.2.6.8 and 6.1.1.4'
Cl Cl 0.1484 0.1585 'International Tables Vol C Tables 4.2.6.8 and 6.1.1.4'

loop_
_geom_angle_atom_site_label_1
_geom_angle_atom_site_label_2
_geom_angle_atom_site_label_3
_geom_angle
O1 N1 O2 124.4(5)
O1 N1 C17 118.4(6)
O2 N1 C17 117.2(6)
O6 N2 O7 124.1(3)
O6 N2 C24 118.2(3)
O7 N2 C24 117.8(3)
C20 O4 C11 115.9(3)
H1A C1 H1B 109.5
H1A C1 H1C 109.5
H1B C1 H1C 109.5
C4 C1 H1A 109.5
C4 C1 H1B 109.5
C4 C1 H1C 109.5
H2A C2 H2B 109.5
H2A C2 H2C 109.5
H2B C2 H2C 109.5
C4 C2 H2A 109.5
C4 C2 H2B 109.5
C4 C2 H2C 109.5
H3A C3 H3B 109.5
H3A C3 H3C 109.5
H3B C3 H3C 109.5
C4 C3 H3A 109.5
C4 C3 H3B 109.5
C4 C3 H3C 109.5
C2 C4 C1 108.2(4)
C2 C4 C3 108.2(4)
C3 C4 C1 109.0(4)
C5 C4 C1 110.9(3)
C5 C4 C2 111.9(4)
C5 C4 C3 108.7(3)
C6 C5 C4 121.9(3)
C6 C5 C10 116.5(3)
C10 C5 C4 121.5(3)
C5 C6 H6 119.1
C5 C6 C7 121.9(4)
C7 C6 H6 119.1
C6 C7 H7 119.6
C8 C7 C6 120.8(3)
C8 C7 H7 119.6
C7 C8 C11 119.8(3)
C9 C8 C7 117.7(3)
C9 C8 C11 122.3(3)
C8 C9 H9 119.7
C10 C9 C8 120.6(3)
C10 C9 H9 119.7
C5 C10 H10 118.8
C9 C10 C5 122.4(3)
C9 C10 H10 118.8
O4 C11 C8 109.8(3)
O4 C11 H11 108.1
O4 C11 C12 104.3(3)
C8 C11 H11 108.1
C8 C11 C12 118.0(3)
C12 C11 H11 108.1
Cl1 C12 Cl2 108.05(18)
C11 C12 Cl1 107.4(2)
C11 C12 Cl2 111.0(2)
C11 C12 C13 111.0(3)
C13 C12 Cl1 110.5(2)
C13 C12 Cl2 108.8(2)
C12 C13 H13 108.4
C14 C13 C12 114.6(3)
C14 C13 H13 108.4
O3 C13 C12 107.4(3)
O3 C13 H13 108.4
O3 C13 C14 109.5(3)
C15 C14 C13 121.0(3)
C19 C14 C13 120.2(3)
C19 C14 C15 118.8(3)
C14 C15 H15 119.5
C16 C15 C14 120.9(4)
C16 C15 H15 119.5
C15 C16 H16 120.8
C17 C16 C15 118.4(4)
C17 C16 H16 120.8
C16 C17 N1 119.0(5)
C16 C17 C18 122.8(4)
C18 C17 N1 118.2(5)
C17 C18 H18 120.9
C17 C18 C19 118.2(4)
C19 C18 H18 120.9
C14 C19 H19 119.5
C18 C19 C14 120.9(4)
C18 C19 H19 119.5
O4 C20 C21 112.3(3)
O5 C20 O4 123.2(3)
O5 C20 C21 124.5(3)
C22 C21 C20 121.6(3)
C26 C21 C20 118.3(3)
C26 C21 C22 120.0(3)
C21 C22 H22 120.2
C21 C22 C23 119.6(3)
C23 C22 H22 120.2
C22 C23 H23 120.8
C24 C23 C22 118.3(3)
C24 C23 H23 120.8
C23 C24 N2 118.5(3)
C23 C24 C25 123.4(3)
C25 C24 N2 118.1(3)
C24 C25 H25 121.3
C24 C25 C26 117.4(3)
C26 C25 H25 121.3
C21 C26 H26 119.4
C25 C26 C21 121.3(3)
C25 C26 H26 119.4
Cl3 C27 Cl5 109.9(3)
Cl3 C27 H27 108.9
Cl4 C27 Cl3 110.1(3)
Cl4 C27 Cl5 110.2(4)
Cl4 C27 H27 108.9
Cl5 C27 H27 108.9

loop_
_geom_bond_atom_site_label_1
_geom_bond_atom_site_label_2
_geom_bond_distance
Cl1 C12 1.779(3)
Cl2 C12 1.787(3)
N1 O1 1.206(9)
N1 O2 1.248(9)
N1 C17 1.474(6)
N2 O6 1.218(4)
N2 O7 1.221(4)
N2 C24 1.476(4)
O4 C11 1.446(4)
O4 C20 1.343(4)
O5 C20 1.203(4)
C1 H1A 0.9800
C1 H1B 0.9800
C1 H1C 0.9800
C1 C4 1.536(6)
C2 H2A 0.9800
C2 H2B 0.9800
C2 H2C 0.9800
C2 C4 1.529(6)
C3 H3A 0.9800
C3 H3B 0.9800
C3 H3C 0.9800
C3 C4 1.533(6)
C4 C5 1.528(5)
C5 C6 1.376(6)
C5 C10 1.392(6)
C6 H6 0.9500
C6 C7 1.392(5)
C7 H7 0.9500
C7 C8 1.388(5)
C8 C9 1.385(5)
C8 C11 1.508(5)
C9 H9 0.9500
C9 C10 1.377(6)
C10 H10 0.9500
C11 H11 1.0000
C11 C12 1.533(5)
C12 C13 1.549(5)
C13 H13 1.0000
C13 C14 1.510(5)
C13 O3 1.414(4)
C14 C15 1.391(5)
C14 C19 1.387(5)
C15 H15 0.9500
C15 C16 1.374(6)
C16 H16 0.9500
C16 C17 1.368(7)
C17 C18 1.371(7)
C18 H18 0.9500
C18 C19 1.380(6)
C19 H19 0.9500
C20 C21 1.478(4)
C21 C22 1.391(5)
C21 C26 1.384(5)
C22 H22 0.9500
C22 C23 1.393(5)
C23 H23 0.9500
C23 C24 1.376(5)
C24 C25 1.379(5)
C25 H25 0.9500
C25 C26 1.380(5)
C26 H26 0.9500
Cl3 C27 1.750(7)
Cl4 C27 1.745(6)
Cl5 C27 1.756(6)
C27 H27 1.0000

loop_
_geom_torsion_atom_site_label_1
_geom_torsion_atom_site_label_2
_geom_torsion_atom_site_label_3
_geom_torsion_atom_site_label_4
_geom_torsion
Cl1 C12 C13 C14 60.6(3)
Cl1 C12 C13 O3 -61.3(3)
Cl2 C12 C13 C14 -57.9(3)
Cl2 C12 C13 O3 -179.8(2)
N1 C17 C18 C19 -177.6(4)
N2 C24 C25 C26 179.7(3)
O1 N1 C17 C16 -12.1(7)
O1 N1 C17 C18 166.8(5)
O2 N1 C17 C16 170.3(4)
O2 N1 C17 C18 -10.8(6)
O4 C11 C12 Cl1 -179.6(2)
O4 C11 C12 Cl2 -61.7(3)
O4 C11 C12 C13 59.5(3)
O4 C20 C21 C22 8.1(5)
O4 C20 C21 C26 -174.6(3)
O5 C20 C21 C22 -170.4(4)
O5 C20 C21 C26 6.9(6)
O6 N2 C24 C23 11.7(5)
O6 N2 C24 C25 -168.6(3)
O7 N2 C24 C23 -168.5(3)
O7 N2 C24 C25 11.2(5)
C1 C4 C5 C6 -31.2(6)
C1 C4 C5 C10 151.7(5)
C2 C4 C5 C6 -152.1(4)
C2 C4 C5 C10 30.9(5)
C3 C4 C5 C6 88.5(5)
C3 C4 C5 C10 -88.5(5)
C4 C5 C6 C7 -177.7(4)
C4 C5 C10 C9 178.0(4)
C5 C6 C7 C8 -0.4(6)
C6 C5 C10 C9 0.8(7)
C6 C7 C8 C9 0.9(6)
C6 C7 C8 C11 176.3(4)
C7 C8 C9 C10 -0.5(6)
C7 C8 C11 O4 -141.6(3)
C7 C8 C11 C12 99.1(4)
C8 C9 C10 C5 -0.4(7)
C8 C11 C12 Cl1 -57.5(3)
C8 C11 C12 Cl2 60.4(3)
C8 C11 C12 C13 -178.4(3)
C9 C8 C11 O4 33.7(5)
C9 C8 C11 C12 -85.6(4)
C10 C5 C6 C7 -0.5(6)
C11 O4 C20 O5 7.9(5)
C11 O4 C20 C21 -170.7(3)
C11 C8 C9 C10 -175.8(4)
C11 C12 C13 C14 179.6(3)
C11 C12 C13 O3 57.7(3)
C12 C13 C14 C15 -89.3(4)
C12 C13 C14 C19 94.5(4)
C13 C14 C15 C16 -175.3(3)
C13 C14 C19 C18 175.8(3)
C14 C15 C16 C17 -0.3(6)
C15 C14 C19 C18 -0.5(5)
C15 C16 C17 N1 178.0(4)
C15 C16 C17 C18 -0.8(7)
C16 C17 C18 C19 1.3(6)
C17 C18 C19 C14 -0.6(6)
C19 C14 C15 C16 1.0(6)
C20 O4 C11 C8 81.8(3)
C20 O4 C11 C12 -150.8(3)
C20 C21 C22 C23 176.2(3)
C20 C21 C26 C25 -177.7(3)
C21 C22 C23 C24 1.5(5)
C22 C21 C26 C25 -0.3(6)
C22 C23 C24 N2 178.9(3)
C22 C23 C24 C25 -0.7(5)
C23 C24 C25 C26 -0.6(6)
C24 C25 C26 C21 1.1(6)
C26 C21 C22 C23 -1.0(5)
O3 C13 C14 C15 31.4(4)
O3 C13 C14 C19 -144.8(3)
